data_7706467
loop_
_publ_author_name
'Grass, Amanda'
'Kulathungage, Lakshani Wathsala'
'Wannipurage, Duleeka'
'Yousif, Maryam'
'Ward, Cassandra L.'
'Groysman, Stanislav'

_publ_section_title
;
 Synthesis, characterization, and alkoxide transfer reactivity of dimeric
 Tl<sub>2</sub>(OR)<sub>2</sub> complexes.
;
_journal_issue 7
_journal_name_full 'Dalton transactions (Cambridge, England : 2003)'
_journal_page_first 2501
_journal_page_last 2509
_journal_paper_doi 10.1039/d0dt03917a
_journal_volume 50
_journal_year 2021
_chemical_formula_moiety 'C30 H46 O2 Tl2'
_chemical_formula_sum 'C30 H46 O2 Tl2'
_chemical_formula_weight 847.41
_space_group_crystal_system triclinic
_space_group_IT_number 2
_space_group_name_Hall '-P 1'
_space_group_name_H-M_alt 'P -1'
_atom_sites_solution_hydrogens geom
_atom_sites_solution_primary dual
_audit_creation_date 2020-12-09
_audit_creation_method
;
Olex2 1.3
(compiled 2020.11.12 svn.r5f609507 for OlexSys, GUI svn.r6226)
;
_audit_update_record
;
2020-12-23 deposited with the CCDC.	2021-01-19 downloaded from the CCDC.
;
_cell_angle_alpha 88.456(4)
_cell_angle_beta 80.664(4)
_cell_angle_gamma 74.856(4)
_cell_formula_units_Z 2
_cell_length_a 7.9029(9)
_cell_length_b 12.1061(14)
_cell_length_c 15.5684(18)
_cell_measurement_reflns_used 6038
_cell_measurement_temperature 100.1
_cell_measurement_theta_max 27.99
_cell_measurement_theta_min 1.74
_cell_volume 1418.5(3)
_computing_molecular_graphics 'Olex2 1.3 (Dolomanov et al., 2009)'
_computing_publication_material 'Olex2 1.3 (Dolomanov et al., 2009)'
_computing_structure_refinement 'SHELXL 2018/3 (Sheldrick, 2015)'
_diffrn_ambient_temperature 100.1
_diffrn_detector_area_resol_mean 8
_diffrn_measured_fraction_theta_full 0.988
_diffrn_measured_fraction_theta_max 0.983
_diffrn_measurement_device_type 'Bruker APEX-II CCD'
_diffrn_measurement_method '\w and \f scans'
_diffrn_radiation_monochromator graphite
_diffrn_radiation_type MoK\a
_diffrn_radiation_wavelength 0.71073
_diffrn_reflns_av_R_equivalents 0.0316
_diffrn_reflns_av_unetI/netI 0.0212
_diffrn_reflns_Laue_measured_fraction_full 0.988
_diffrn_reflns_Laue_measured_fraction_max 0.983
_diffrn_reflns_limit_h_max 10
_diffrn_reflns_limit_h_min -10
_diffrn_reflns_limit_k_max 15
_diffrn_reflns_limit_k_min -15
_diffrn_reflns_limit_l_max 20
_diffrn_reflns_limit_l_min -20
_diffrn_reflns_number 46706
_diffrn_reflns_point_group_measured_fraction_full 0.988
_diffrn_reflns_point_group_measured_fraction_max 0.983
_diffrn_reflns_theta_full 25.242
_diffrn_reflns_theta_max 27.986
_diffrn_reflns_theta_min 1.743
_diffrn_source 'sealed tube'
_exptl_absorpt_coefficient_mu 11.369
_exptl_absorpt_correction_T_max 0.6002
_exptl_absorpt_correction_T_min 0.2804
_exptl_absorpt_correction_type multi-scan
_exptl_absorpt_process_details SADABS
_exptl_crystal_colour colourless
_exptl_crystal_colour_primary colourless
_exptl_crystal_density_diffrn 1.984
_exptl_crystal_description plate
_exptl_crystal_F_000 808
_exptl_crystal_size_max 0.15
_exptl_crystal_size_mid 0.15
_exptl_crystal_size_min 0.05
_refine_diff_density_max 1.157
_refine_diff_density_min -1.110
_refine_diff_density_rms 0.110
_refine_ls_extinction_method none
_refine_ls_goodness_of_fit_ref 1.033
_refine_ls_hydrogen_treatment constr
_refine_ls_matrix_type full
_refine_ls_number_parameters 319
_refine_ls_number_reflns 6748
_refine_ls_number_restraints 0
_refine_ls_restrained_S_all 1.033
_refine_ls_R_factor_all 0.0224
_refine_ls_R_factor_gt 0.0176
_refine_ls_shift/su_max 0.002
_refine_ls_shift/su_mean 0.000
_refine_ls_structure_factor_coef Fsqd
_refine_ls_weighting_details 'w=1/[\s^2^(Fo^2^)+(0.0160P)^2^+1.8447P] where P=(Fo^2^+2Fc^2^)/3'
_refine_ls_weighting_scheme calc
_refine_ls_wR_factor_gt 0.0377
_refine_ls_wR_factor_ref 0.0393
_reflns_Friedel_coverage 0.000
_reflns_number_gt 6038
_reflns_number_total 6748
_reflns_threshold_expression 'I > 2\s(I)'
_cod_data_source_file d0dt03917a2.cif
_cod_data_source_block sg747_0m
_cod_depositor_comments 'Adding full bibliography for 7706467--7706474.cif.'
_cod_database_code 7706467
_shelx_shelxl_version_number 2018/3
_shelx_space_group_comment
;
The symmetry employed for this shelxl refinement is uniquely defined
by the following loop, which should always be used as a source of
symmetry information in preference to the above space-group names.
They are only intended as comments.
;
_shelx_estimated_absorpt_t_max 0.600
_shelx_estimated_absorpt_t_min 0.280
_olex2_refinement_description
;
1. Fixed Uiso
 At 1.2 times of:
  All C(H) groups
 At 1.5 times of:
  All C(H,H,H) groups
2.a Aromatic/amide H refined with riding coordinates:
 C3(H3), C4(H4), C5(H5), C6(H6), C7(H7), C22(H22), C23(H23), C24(H24),
 C25(H25), C26(H26)
2.b Idealised Me refined as rotating group:
 C9(H9A,H9B,H9C), C10(H10A,H10B,H10C), C11(H11A,H11B,H11C), C13(H13A,H13B,
 H13C), C14(H14A,H14B,H14C), C15(H15A,H15B,H15C), C18(H18A,H18B,H18C), C19(H19A,
 H19B,H19C), C20(H20A,H20B,H20C), C28(H28A,H28B,H28C), C29(H29A,H29B,H29C),
 C30(H30A,H30B,H30C)
;
_olex2_submission_special_instructions 'No special instructions were received'

loop_
_space_group_symop_operation_xyz
'x, y, z'
'-x, -y, -z'

loop_
_atom_site_label
_atom_site_type_symbol
_atom_site_fract_x
_atom_site_fract_y
_atom_site_fract_z
_atom_site_U_iso_or_equiv
_atom_site_adp_type
_atom_site_occupancy
_atom_site_site_symmetry_order
_atom_site_calc_flag
_atom_site_refinement_flags_posn
_atom_site_refinement_flags_adp
_atom_site_refinement_flags_occupancy
_atom_site_disorder_assembly
_atom_site_disorder_group
Tl1 Tl 0.71032(2) 0.06278(2) 0.26084(2) 0.01450(3) Uani 1 1 d . . . . .
Tl2 Tl 0.25772(2) 0.02876(2) 0.31270(2) 0.01528(3) Uani 1 1 d . . . . .
O1 O 0.4204(2) 0.14616(15) 0.22683(11) 0.0118(4) Uani 1 1 d . . . . .
O2 O 0.5576(2) -0.07732(15) 0.31810(11) 0.0111(4) Uani 1 1 d . . . . .
C1 C 0.6155(3) -0.1975(2) 0.32680(16) 0.0095(5) Uani 1 1 d . . . . .
C2 C 0.4762(3) -0.2347(2) 0.39596(16) 0.0109(5) Uani 1 1 d . . . . .
C3 C 0.4555(4) -0.3458(2) 0.40259(18) 0.0149(5) Uani 1 1 d . . . . .
H3 H 0.527223 -0.402331 0.361447 0.018 Uiso 1 1 calc R U . . .
C4 C 0.3343(4) -0.3767(3) 0.46688(19) 0.0194(6) Uani 1 1 d . . . . .
H4 H 0.323734 -0.453120 0.469135 0.023 Uiso 1 1 calc R U . . .
C5 C 0.2280(4) -0.2959(3) 0.52825(18) 0.0197(6) Uani 1 1 d . . . . .
H5 H 0.144375 -0.316284 0.572597 0.024 Uiso 1 1 calc R U . . .
C6 C 0.2463(4) -0.1856(3) 0.52347(18) 0.0175(6) Uani 1 1 d . . . . .
H6 H 0.173938 -0.129400 0.564638 0.021 Uiso 1 1 calc R U . . .
C7 C 0.3695(3) -0.1560(2) 0.45899(17) 0.0130(5) Uani 1 1 d . . . . .
H7 H 0.381323 -0.079854 0.457815 0.016 Uiso 1 1 calc R U . . .
C8 C 0.7979(3) -0.2288(2) 0.36721(17) 0.0119(5) Uani 1 1 d . . . . .
C9 C 0.9629(4) -0.2165(2) 0.30398(18) 0.0161(6) Uani 1 1 d . . . . .
H9A H 0.940587 -0.138874 0.280864 0.024 Uiso 1 1 calc R U . . .
H9B H 0.988372 -0.272042 0.255869 0.024 Uiso 1 1 calc R U . . .
H9C H 1.064914 -0.230903 0.334933 0.024 Uiso 1 1 calc R U . . .
C10 C 0.7764(4) -0.1454(2) 0.44377(18) 0.0159(6) Uani 1 1 d . . . . .
H10A H 0.674771 -0.151483 0.487280 0.024 Uiso 1 1 calc R U . . .
H10B H 0.756198 -0.066959 0.422319 0.024 Uiso 1 1 calc R U . . .
H10C H 0.884412 -0.164852 0.470353 0.024 Uiso 1 1 calc R U . . .
C11 C 0.8453(4) -0.3507(2) 0.40412(18) 0.0155(6) Uani 1 1 d . . . . .
H11A H 0.957641 -0.364130 0.426639 0.023 Uiso 1 1 calc R U . . .
H11B H 0.857382 -0.406797 0.357834 0.023 Uiso 1 1 calc R U . . .
H11C H 0.750879 -0.358407 0.451328 0.023 Uiso 1 1 calc R U . . .
C12 C 0.6255(4) -0.2519(2) 0.23201(17) 0.0125(5) Uani 1 1 d . . . . .
C13 C 0.4397(4) -0.2525(3) 0.21467(18) 0.0171(6) Uani 1 1 d . . . . .
H13A H 0.357400 -0.177256 0.229825 0.026 Uiso 1 1 calc R U . . .
H13B H 0.397736 -0.311045 0.250214 0.026 Uiso 1 1 calc R U . . .
H13C H 0.445384 -0.269543 0.152927 0.026 Uiso 1 1 calc R U . . .
C14 C 0.7436(4) -0.3750(2) 0.21192(18) 0.0176(6) Uani 1 1 d . . . . .
H14A H 0.705300 -0.427156 0.255517 0.026 Uiso 1 1 calc R U . . .
H14B H 0.867717 -0.376781 0.213601 0.026 Uiso 1 1 calc R U . . .
H14C H 0.732691 -0.399158 0.153937 0.026 Uiso 1 1 calc R U . . .
C15 C 0.6938(4) -0.1766(2) 0.16021(17) 0.0159(6) Uani 1 1 d . . . . .
H15A H 0.712963 -0.214904 0.103471 0.024 Uiso 1 1 calc R U . . .
H15B H 0.806039 -0.164356 0.171526 0.024 Uiso 1 1 calc R U . . .
H15C H 0.605823 -0.102623 0.160025 0.024 Uiso 1 1 calc R U . . .
C16 C 0.3752(3) 0.2530(2) 0.18533(17) 0.0104(5) Uani 1 1 d . . . . .
C17 C 0.3508(4) 0.3506(2) 0.25775(17) 0.0138(5) Uani 1 1 d . . . . .
C18 C 0.5312(4) 0.3621(2) 0.27560(18) 0.0163(6) Uani 1 1 d . . . . .
H18A H 0.586651 0.399509 0.226377 0.024 Uiso 1 1 calc R U . . .
H18B H 0.608543 0.285922 0.283121 0.024 Uiso 1 1 calc R U . . .
H18C H 0.513485 0.408182 0.328691 0.024 Uiso 1 1 calc R U . . .
C19 C 0.2595(4) 0.3158(3) 0.34590(18) 0.0201(6) Uani 1 1 d . . . . .
H19A H 0.340743 0.250213 0.368655 0.030 Uiso 1 1 calc R U . . .
H19B H 0.151451 0.294905 0.337645 0.030 Uiso 1 1 calc R U . . .
H19C H 0.228500 0.380254 0.387321 0.030 Uiso 1 1 calc R U . . .
C20 C 0.2426(4) 0.4723(2) 0.24043(19) 0.0171(6) Uani 1 1 d . . . . .
H20A H 0.242458 0.523841 0.287934 0.026 Uiso 1 1 calc R U . . .
H20B H 0.120187 0.471404 0.237022 0.026 Uiso 1 1 calc R U . . .
H20C H 0.296129 0.499185 0.185315 0.026 Uiso 1 1 calc R U . . .
C21 C 0.5307(3) 0.2545(2) 0.11026(16) 0.0110(5) Uani 1 1 d . . . . .
C22 C 0.5692(4) 0.3547(2) 0.07511(18) 0.0146(5) Uani 1 1 d . . . . .
H22 H 0.499128 0.426777 0.098735 0.018 Uiso 1 1 calc R U . . .
C23 C 0.7068(4) 0.3513(3) 0.00687(18) 0.0187(6) Uani 1 1 d . . . . .
H23 H 0.729795 0.420768 -0.015209 0.022 Uiso 1 1 calc R U . . .
C24 C 0.8114(4) 0.2480(3) -0.02961(18) 0.0203(6) Uani 1 1 d . . . . .
H24 H 0.906681 0.245941 -0.075909 0.024 Uiso 1 1 calc R U . . .
C25 C 0.7746(4) 0.1480(3) 0.00252(18) 0.0200(6) Uani 1 1 d . . . . .
H25 H 0.843429 0.076390 -0.022492 0.024 Uiso 1 1 calc R U . . .
C26 C 0.6369(4) 0.1520(2) 0.07153(17) 0.0146(5) Uani 1 1 d . . . . .
H26 H 0.614444 0.082121 0.093019 0.018 Uiso 1 1 calc R U . . .
C27 C 0.2049(3) 0.2587(2) 0.13910(17) 0.0130(5) Uani 1 1 d . . . . .
C28 C 0.2323(4) 0.1456(2) 0.08946(19) 0.0180(6) Uani 1 1 d . . . . .
H28A H 0.249297 0.081891 0.130102 0.027 Uiso 1 1 calc R U . . .
H28B H 0.337406 0.134513 0.044249 0.027 Uiso 1 1 calc R U . . .
H28C H 0.127663 0.148336 0.062399 0.027 Uiso 1 1 calc R U . . .
C29 C 0.0280(4) 0.2744(3) 0.20209(19) 0.0178(6) Uani 1 1 d . . . . .
H29A H -0.065814 0.269463 0.169338 0.027 Uiso 1 1 calc R U . . .
H29B H -0.003490 0.349487 0.231167 0.027 Uiso 1 1 calc R U . . .
H29C H 0.040821 0.214246 0.245770 0.027 Uiso 1 1 calc R U . . .
C30 C 0.1727(4) 0.3545(2) 0.07143(18) 0.0172(6) Uani 1 1 d . . . . .
H30A H 0.277119 0.342904 0.025804 0.026 Uiso 1 1 calc R U . . .
H30B H 0.151730 0.428994 0.100149 0.026 Uiso 1 1 calc R U . . .
H30C H 0.068638 0.352356 0.045398 0.026 Uiso 1 1 calc R U . . .

loop_
_atom_site_aniso_label
_atom_site_aniso_U_11
_atom_site_aniso_U_22
_atom_site_aniso_U_33
_atom_site_aniso_U_23
_atom_site_aniso_U_13
_atom_site_aniso_U_12
Tl1 0.01200(5) 0.01120(6) 0.02236(6) 0.00499(4) -0.00563(4) -0.00540(4)
Tl2 0.01036(5) 0.01279(6) 0.02231(6) 0.00637(4) -0.00136(4) -0.00372(4)
O1 0.0140(9) 0.0084(9) 0.0140(9) 0.0045(7) -0.0035(7) -0.0045(7)
O2 0.0125(9) 0.0063(9) 0.0144(9) 0.0011(7) -0.0015(7) -0.0026(7)
C1 0.0102(12) 0.0082(12) 0.0103(12) -0.0003(10) -0.0006(9) -0.0034(10)
C2 0.0099(12) 0.0123(13) 0.0112(12) 0.0020(10) -0.0040(10) -0.0028(10)
C3 0.0155(13) 0.0137(14) 0.0159(13) 0.0011(11) -0.0027(10) -0.0048(11)
C4 0.0205(15) 0.0182(15) 0.0240(15) 0.0080(12) -0.0072(12) -0.0118(12)
C5 0.0167(14) 0.0305(17) 0.0140(13) 0.0086(12) -0.0016(11) -0.0109(13)
C6 0.0150(14) 0.0238(16) 0.0127(13) 0.0003(11) -0.0012(10) -0.0041(12)
C7 0.0150(13) 0.0116(13) 0.0130(12) 0.0012(10) -0.0040(10) -0.0039(10)
C8 0.0113(12) 0.0106(13) 0.0135(12) 0.0009(10) -0.0020(10) -0.0025(10)
C9 0.0125(13) 0.0137(14) 0.0213(14) 0.0028(11) -0.0023(11) -0.0026(11)
C10 0.0168(14) 0.0180(14) 0.0155(13) 0.0021(11) -0.0074(11) -0.0063(11)
C11 0.0136(13) 0.0153(14) 0.0181(14) 0.0034(11) -0.0064(11) -0.0027(11)
C12 0.0158(13) 0.0097(13) 0.0114(12) -0.0004(10) -0.0001(10) -0.0034(10)
C13 0.0179(14) 0.0188(15) 0.0159(13) -0.0018(11) -0.0044(11) -0.0060(12)
C14 0.0233(15) 0.0123(14) 0.0166(14) -0.0037(11) -0.0007(11) -0.0049(11)
C15 0.0216(14) 0.0149(14) 0.0101(12) 0.0009(11) 0.0005(10) -0.0045(11)
C16 0.0115(12) 0.0064(12) 0.0135(12) 0.0021(10) -0.0022(10) -0.0027(10)
C17 0.0151(13) 0.0106(13) 0.0156(13) -0.0013(10) -0.0012(10) -0.0040(10)
C18 0.0222(15) 0.0106(13) 0.0194(14) 0.0005(11) -0.0072(11) -0.0077(11)
C19 0.0272(16) 0.0183(15) 0.0134(13) -0.0011(11) 0.0020(11) -0.0067(12)
C20 0.0178(14) 0.0101(13) 0.0208(14) -0.0032(11) -0.0003(11) -0.0007(11)
C21 0.0103(12) 0.0149(13) 0.0092(12) 0.0004(10) -0.0021(9) -0.0053(10)
C22 0.0138(13) 0.0132(13) 0.0178(13) 0.0027(11) -0.0045(10) -0.0043(11)
C23 0.0167(14) 0.0261(16) 0.0174(14) 0.0098(12) -0.0057(11) -0.0120(12)
C24 0.0126(13) 0.0332(18) 0.0147(13) 0.0027(12) -0.0006(11) -0.0063(12)
C25 0.0143(14) 0.0274(17) 0.0167(14) -0.0041(12) -0.0021(11) -0.0024(12)
C26 0.0155(13) 0.0144(14) 0.0143(13) 0.0005(11) -0.0043(10) -0.0032(11)
C27 0.0123(13) 0.0118(13) 0.0166(13) 0.0046(11) -0.0044(10) -0.0053(10)
C28 0.0211(15) 0.0160(14) 0.0209(14) 0.0029(12) -0.0080(12) -0.0095(12)
C29 0.0126(13) 0.0175(15) 0.0241(15) 0.0056(12) -0.0042(11) -0.0049(11)
C30 0.0169(14) 0.0169(14) 0.0206(14) 0.0061(12) -0.0085(11) -0.0065(11)

loop_
_atom_type_symbol
_atom_type_description
_atom_type_scat_dispersion_real
_atom_type_scat_dispersion_imag
_atom_type_scat_source
C C 0.0033 0.0016 'International Tables Vol C Tables 4.2.6.8 and 6.1.1.4'
H H 0.0000 0.0000 'International Tables Vol C Tables 4.2.6.8 and 6.1.1.4'
O O 0.0106 0.0060 'International Tables Vol C Tables 4.2.6.8 and 6.1.1.4'
Tl Tl -2.8358 9.6688 'International Tables Vol C Tables 4.2.6.8 and 6.1.1.4'

loop_
_geom_angle_atom_site_label_1
_geom_angle_atom_site_label_2
_geom_angle_atom_site_label_3
_geom_angle
_geom_angle_site_symmetry_1
_geom_angle_site_symmetry_3
_geom_angle_publ_flag
O1 Tl1 Tl2 40.15(4) . . ?
O1 Tl1 O2 78.95(6) . . ?
O2 Tl1 Tl2 40.13(4) . . ?
O1 Tl2 Tl1 39.95(4) . . ?
O2 Tl2 Tl1 40.25(4) . . ?
O2 Tl2 O1 78.86(6) . . ?
Tl1 O1 Tl2 99.90(7) . . ?
C16 O1 Tl1 122.80(14) . . ?
C16 O1 Tl2 135.31(15) . . ?
Tl2 O2 Tl1 99.61(6) . . ?
C1 O2 Tl1 132.32(14) . . ?
C1 O2 Tl2 125.30(14) . . ?
O2 C1 C2 107.8(2) . . ?
O2 C1 C8 109.28(19) . . ?
O2 C1 C12 106.10(19) . . ?
C2 C1 C8 105.6(2) . . ?
C2 C1 C12 111.5(2) . . ?
C12 C1 C8 116.2(2) . . ?
C3 C2 C1 124.0(2) . . ?
C7 C2 C1 119.7(2) . . ?
C7 C2 C3 116.2(2) . . ?
C2 C3 H3 118.8 . . ?
C4 C3 C2 122.4(3) . . ?
C4 C3 H3 118.8 . . ?
C3 C4 H4 120.0 . . ?
C3 C4 C5 120.1(3) . . ?
C5 C4 H4 120.0 . . ?
C4 C5 H5 120.6 . . ?
C6 C5 C4 118.7(3) . . ?
C6 C5 H5 120.6 . . ?
C5 C6 H6 119.7 . . ?
C5 C6 C7 120.6(3) . . ?
C7 C6 H6 119.7 . . ?
C2 C7 H7 119.0 . . ?
C6 C7 C2 121.9(3) . . ?
C6 C7 H7 119.0 . . ?
C9 C8 C1 114.9(2) . . ?
C9 C8 C10 105.9(2) . . ?
C9 C8 C11 106.7(2) . . ?
C10 C8 C1 108.4(2) . . ?
C10 C8 C11 106.6(2) . . ?
C11 C8 C1 113.9(2) . . ?
C8 C9 H9A 109.5 . . ?
C8 C9 H9B 109.5 . . ?
C8 C9 H9C 109.5 . . ?
H9A C9 H9B 109.5 . . ?
H9A C9 H9C 109.5 . . ?
H9B C9 H9C 109.5 . . ?
C8 C10 H10A 109.5 . . ?
C8 C10 H10B 109.5 . . ?
C8 C10 H10C 109.5 . . ?
H10A C10 H10B 109.5 . . ?
H10A C10 H10C 109.5 . . ?
H10B C10 H10C 109.5 . . ?
C8 C11 H11A 109.5 . . ?
C8 C11 H11B 109.5 . . ?
C8 C11 H11C 109.5 . . ?
H11A C11 H11B 109.5 . . ?
H11A C11 H11C 109.5 . . ?
H11B C11 H11C 109.5 . . ?
C13 C12 C1 111.1(2) . . ?
C13 C12 C14 106.2(2) . . ?
C13 C12 C15 105.0(2) . . ?
C14 C12 C1 117.8(2) . . ?
C15 C12 C1 110.1(2) . . ?
C15 C12 C14 105.9(2) . . ?
C12 C13 H13A 109.5 . . ?
C12 C13 H13B 109.5 . . ?
C12 C13 H13C 109.5 . . ?
H13A C13 H13B 109.5 . . ?
H13A C13 H13C 109.5 . . ?
H13B C13 H13C 109.5 . . ?
C12 C14 H14A 109.5 . . ?
C12 C14 H14B 109.5 . . ?
C12 C14 H14C 109.5 . . ?
H14A C14 H14B 109.5 . . ?
H14A C14 H14C 109.5 . . ?
H14B C14 H14C 109.5 . . ?
C12 C15 H15A 109.5 . . ?
C12 C15 H15B 109.5 . . ?
C12 C15 H15C 109.5 . . ?
H15A C15 H15B 109.5 . . ?
H15A C15 H15C 109.5 . . ?
H15B C15 H15C 109.5 . . ?
O1 C16 C17 107.0(2) . . ?
O1 C16 C21 107.2(2) . . ?
O1 C16 C27 108.67(19) . . ?
C17 C16 C27 115.9(2) . . ?
C21 C16 C17 111.8(2) . . ?
C21 C16 C27 105.9(2) . . ?
C18 C17 C16 111.4(2) . . ?
C18 C17 C19 104.7(2) . . ?
C18 C17 C20 106.3(2) . . ?
C19 C17 C16 109.8(2) . . ?
C20 C17 C16 117.7(2) . . ?
C20 C17 C19 106.1(2) . . ?
C17 C18 H18A 109.5 . . ?
C17 C18 H18B 109.5 . . ?
C17 C18 H18C 109.5 . . ?
H18A C18 H18B 109.5 . . ?
H18A C18 H18C 109.5 . . ?
H18B C18 H18C 109.5 . . ?
C17 C19 H19A 109.5 . . ?
C17 C19 H19B 109.5 . . ?
C17 C19 H19C 109.5 . . ?
H19A C19 H19B 109.5 . . ?
H19A C19 H19C 109.5 . . ?
H19B C19 H19C 109.5 . . ?
C17 C20 H20A 109.5 . . ?
C17 C20 H20B 109.5 . . ?
C17 C20 H20C 109.5 . . ?
H20A C20 H20B 109.5 . . ?
H20A C20 H20C 109.5 . . ?
H20B C20 H20C 109.5 . . ?
C22 C21 C16 124.1(2) . . ?
C26 C21 C16 119.8(2) . . ?
C26 C21 C22 116.1(2) . . ?
C21 C22 H22 119.1 . . ?
C23 C22 C21 121.7(3) . . ?
C23 C22 H22 119.1 . . ?
C22 C23 H23 119.6 . . ?
C24 C23 C22 120.9(3) . . ?
C24 C23 H23 119.6 . . ?
C23 C24 H24 120.6 . . ?
C25 C24 C23 118.8(3) . . ?
C25 C24 H24 120.6 . . ?
C24 C25 H25 120.0 . . ?
C24 C25 C26 120.1(3) . . ?
C26 C25 H25 120.0 . . ?
C21 C26 H26 118.8 . . ?
C25 C26 C21 122.5(3) . . ?
C25 C26 H26 118.8 . . ?
C28 C27 C16 109.4(2) . . ?
C28 C27 C29 105.6(2) . . ?
C28 C27 C30 106.2(2) . . ?
C29 C27 C16 114.9(2) . . ?
C29 C27 C30 106.3(2) . . ?
C30 C27 C16 113.8(2) . . ?
C27 C28 H28A 109.5 . . ?
C27 C28 H28B 109.5 . . ?
C27 C28 H28C 109.5 . . ?
H28A C28 H28B 109.5 . . ?
H28A C28 H28C 109.5 . . ?
H28B C28 H28C 109.5 . . ?
C27 C29 H29A 109.5 . . ?
C27 C29 H29B 109.5 . . ?
C27 C29 H29C 109.5 . . ?
H29A C29 H29B 109.5 . . ?
H29A C29 H29C 109.5 . . ?
H29B C29 H29C 109.5 . . ?
C27 C30 H30A 109.5 . . ?
C27 C30 H30B 109.5 . . ?
C27 C30 H30C 109.5 . . ?
H30A C30 H30B 109.5 . . ?
H30A C30 H30C 109.5 . . ?
H30B C30 H30C 109.5 . . ?

loop_
_geom_bond_atom_site_label_1
_geom_bond_atom_site_label_2
_geom_bond_distance
_geom_bond_site_symmetry_2
_geom_bond_publ_flag
Tl1 Tl2 3.6647(4) . ?
Tl1 O1 2.3885(18) . ?
Tl1 O2 2.4017(18) . ?
Tl2 O1 2.3989(18) . ?
Tl2 O2 2.3958(18) . ?
O1 C16 1.417(3) . ?
O2 C1 1.416(3) . ?
C1 C2 1.556(3) . ?
C1 C8 1.617(4) . ?
C1 C12 1.614(3) . ?
C2 C3 1.396(4) . ?
C2 C7 1.394(4) . ?
C3 H3 0.9500 . ?
C3 C4 1.383(4) . ?
C4 H4 0.9500 . ?
C4 C5 1.392(4) . ?
C5 H5 0.9500 . ?
C5 C6 1.378(4) . ?
C6 H6 0.9500 . ?
C6 C7 1.389(4) . ?
C7 H7 0.9500 . ?
C8 C9 1.539(4) . ?
C8 C10 1.542(4) . ?
C8 C11 1.543(4) . ?
C9 H9A 0.9800 . ?
C9 H9B 0.9800 . ?
C9 H9C 0.9800 . ?
C10 H10A 0.9800 . ?
C10 H10B 0.9800 . ?
C10 H10C 0.9800 . ?
C11 H11A 0.9800 . ?
C11 H11B 0.9800 . ?
C11 H11C 0.9800 . ?
C12 C13 1.537(4) . ?
C12 C14 1.547(4) . ?
C12 C15 1.543(4) . ?
C13 H13A 0.9800 . ?
C13 H13B 0.9800 . ?
C13 H13C 0.9800 . ?
C14 H14A 0.9800 . ?
C14 H14B 0.9800 . ?
C14 H14C 0.9800 . ?
C15 H15A 0.9800 . ?
C15 H15B 0.9800 . ?
C15 H15C 0.9800 . ?
C16 C17 1.608(4) . ?
C16 C21 1.556(3) . ?
C16 C27 1.611(4) . ?
C17 C18 1.538(4) . ?
C17 C19 1.545(4) . ?
C17 C20 1.540(4) . ?
C18 H18A 0.9800 . ?
C18 H18B 0.9800 . ?
C18 H18C 0.9800 . ?
C19 H19A 0.9800 . ?
C19 H19B 0.9800 . ?
C19 H19C 0.9800 . ?
C20 H20A 0.9800 . ?
C20 H20B 0.9800 . ?
C20 H20C 0.9800 . ?
C21 C22 1.402(4) . ?
C21 C26 1.393(4) . ?
C22 H22 0.9500 . ?
C22 C23 1.385(4) . ?
C23 H23 0.9500 . ?
C23 C24 1.384(4) . ?
C24 H24 0.9500 . ?
C24 C25 1.379(4) . ?
C25 H25 0.9500 . ?
C25 C26 1.392(4) . ?
C26 H26 0.9500 . ?
C27 C28 1.539(4) . ?
C27 C29 1.542(4) . ?
C27 C30 1.545(4) . ?
C28 H28A 0.9800 . ?
C28 H28B 0.9800 . ?
C28 H28C 0.9800 . ?
C29 H29A 0.9800 . ?
C29 H29B 0.9800 . ?
C29 H29C 0.9800 . ?
C30 H30A 0.9800 . ?
C30 H30B 0.9800 . ?
C30 H30C 0.9800 . ?

loop_
_geom_torsion_atom_site_label_1
_geom_torsion_atom_site_label_2
_geom_torsion_atom_site_label_3
_geom_torsion_atom_site_label_4
_geom_torsion
_geom_torsion_site_symmetry_1
_geom_torsion_site_symmetry_2
_geom_torsion_site_symmetry_3
_geom_torsion_site_symmetry_4
_geom_torsion_publ_flag
Tl1 O1 C16 C17 -76.6(2) . . . . ?
Tl1 O1 C16 C21 43.5(2) . . . . ?
Tl1 O1 C16 C27 157.57(14) . . . . ?
Tl1 O2 C1 C2 160.68(15) . . . . ?
Tl1 O2 C1 C8 46.3(3) . . . . ?
Tl1 O2 C1 C12 -79.7(2) . . . . ?
Tl2 O1 C16 C17 83.9(2) . . . . ?
Tl2 O1 C16 C21 -156.02(16) . . . . ?
Tl2 O1 C16 C27 -42.0(3) . . . . ?
Tl2 O2 C1 C2 -42.2(2) . . . . ?
Tl2 O2 C1 C8 -156.55(14) . . . . ?
Tl2 O2 C1 C12 77.4(2) . . . . ?
O1 C16 C17 C18 77.2(3) . . . . ?
O1 C16 C17 C19 -38.3(3) . . . . ?
O1 C16 C17 C20 -159.8(2) . . . . ?
O1 C16 C21 C22 -155.8(2) . . . . ?
O1 C16 C21 C26 26.9(3) . . . . ?
O1 C16 C27 C28 -45.7(3) . . . . ?
O1 C16 C27 C29 72.9(3) . . . . ?
O1 C16 C27 C30 -164.2(2) . . . . ?
O2 C1 C2 C3 158.8(2) . . . . ?
O2 C1 C2 C7 -24.7(3) . . . . ?
O2 C1 C8 C9 -73.2(3) . . . . ?
O2 C1 C8 C10 44.9(3) . . . . ?
O2 C1 C8 C11 163.3(2) . . . . ?
O2 C1 C12 C13 -78.2(2) . . . . ?
O2 C1 C12 C14 159.2(2) . . . . ?
O2 C1 C12 C15 37.7(3) . . . . ?
C1 C2 C3 C4 177.7(2) . . . . ?
C1 C2 C7 C6 -178.4(2) . . . . ?
C2 C1 C8 C9 171.0(2) . . . . ?
C2 C1 C8 C10 -70.8(2) . . . . ?
C2 C1 C8 C11 47.6(3) . . . . ?
C2 C1 C12 C13 39.0(3) . . . . ?
C2 C1 C12 C14 -83.7(3) . . . . ?
C2 C1 C12 C15 154.8(2) . . . . ?
C2 C3 C4 C5 -0.3(4) . . . . ?
C3 C2 C7 C6 -1.6(4) . . . . ?
C3 C4 C5 C6 0.0(4) . . . . ?
C4 C5 C6 C7 -0.5(4) . . . . ?
C5 C6 C7 C2 1.3(4) . . . . ?
C7 C2 C3 C4 1.0(4) . . . . ?
C8 C1 C2 C3 -84.5(3) . . . . ?
C8 C1 C2 C7 92.0(3) . . . . ?
C8 C1 C12 C13 160.2(2) . . . . ?
C8 C1 C12 C14 37.5(3) . . . . ?
C8 C1 C12 C15 -84.0(3) . . . . ?
C12 C1 C2 C3 42.7(3) . . . . ?
C12 C1 C2 C7 -140.8(2) . . . . ?
C12 C1 C8 C9 46.8(3) . . . . ?
C12 C1 C8 C10 164.9(2) . . . . ?
C12 C1 C8 C11 -76.7(3) . . . . ?
C16 C21 C22 C23 -178.5(2) . . . . ?
C16 C21 C26 C25 178.1(2) . . . . ?
C17 C16 C21 C22 -38.8(3) . . . . ?
C17 C16 C21 C26 143.9(2) . . . . ?
C17 C16 C27 C28 -166.2(2) . . . . ?
C17 C16 C27 C29 -47.6(3) . . . . ?
C17 C16 C27 C30 75.3(3) . . . . ?
C21 C16 C17 C18 -39.9(3) . . . . ?
C21 C16 C17 C19 -155.4(2) . . . . ?
C21 C16 C17 C20 83.1(3) . . . . ?
C21 C16 C27 C28 69.2(3) . . . . ?
C21 C16 C27 C29 -172.2(2) . . . . ?
C21 C16 C27 C30 -49.4(3) . . . . ?
C21 C22 C23 C24 0.3(4) . . . . ?
C22 C21 C26 C25 0.6(4) . . . . ?
C22 C23 C24 C25 0.8(4) . . . . ?
C23 C24 C25 C26 -1.3(4) . . . . ?
C24 C25 C26 C21 0.6(4) . . . . ?
C26 C21 C22 C23 -1.0(4) . . . . ?
C27 C16 C17 C18 -161.4(2) . . . . ?
C27 C16 C17 C19 83.1(3) . . . . ?
C27 C16 C17 C20 -38.4(3) . . . . ?
C27 C16 C21 C22 88.3(3) . . . . ?
C27 C16 C21 C26 -89.0(3) . . . . ?
